data_4035490
loop_
_publ_author_name
'Masnyk, Marek'
'Butkiewicz, Aleksandra'
'G\'orecki, Marcin'
'Luboradzki, Roman'
'Paluch, Piotr'
'Potrzebowski, Marek J.'
'Frelek, Jadwiga'

_publ_section_title
;
 In Depth Analysis of Chiroptical Properties of Enones Derived from
 Abietic Acid.
;
_journal_issue 7
_journal_name_full 'The Journal of organic chemistry'
_journal_page_first 3547
_journal_page_last 3561
_journal_paper_doi 10.1021/acs.joc.7b02911
_journal_volume 83
_journal_year 2018
_chemical_absolute_configuration rm
_chemical_formula_sum 'C21 H32 O4'
_chemical_formula_weight 348.47
_space_group_IT_number 18
_space_group_name_Hall 'P 2bc 2'
_space_group_name_H-M_alt 'P 2 21 21'
_symmetry_cell_setting orthorhombic
_symmetry_space_group_name_H-M 'P 2 21 21'
_atom_sites_solution_hydrogens geom
_atom_sites_solution_primary direct
_atom_sites_solution_secondary difmap
_audit_creation_method SHELXL-97
_cell_angle_alpha 90.00
_cell_angle_beta 90.00
_cell_angle_gamma 90.00
_cell_formula_units_Z 8
_cell_length_a 5.97161(5)
_cell_length_b 24.9992(2)
_cell_length_c 25.2644(2)
_cell_measurement_reflns_used 14393
_cell_measurement_temperature 100(1)
_cell_measurement_theta_max 70.1210
_cell_measurement_theta_min 3.4900
_cell_volume 3771.61(5)
_computing_structure_refinement 'SHELXL-97 (Sheldrick, 2008)'
_diffrn_ambient_temperature 100(1)
_diffrn_measured_fraction_theta_full 0.998
_diffrn_measured_fraction_theta_max 0.998
_diffrn_measurement_device_type 'SuperNova, Dual, Cu at zero, Eos'
_diffrn_measurement_method '\w scans'
_diffrn_radiation_monochromator mirror
_diffrn_radiation_source 'fine-focus sealed tube'
_diffrn_radiation_type CuK\a
_diffrn_radiation_wavelength 1.54184
_diffrn_reflns_av_R_equivalents 0.0164
_diffrn_reflns_av_sigmaI/netI 0.0159
_diffrn_reflns_limit_h_max 6
_diffrn_reflns_limit_h_min -7
_diffrn_reflns_limit_k_max 29
_diffrn_reflns_limit_k_min -30
_diffrn_reflns_limit_l_max 21
_diffrn_reflns_limit_l_min -30
_diffrn_reflns_number 20464
_diffrn_reflns_theta_full 70.05
_diffrn_reflns_theta_max 70.05
_diffrn_reflns_theta_min 3.54
_exptl_absorpt_coefficient_mu 0.663
_exptl_crystal_density_diffrn 1.227
_exptl_crystal_density_method 'not measured'
_exptl_crystal_description block
_exptl_crystal_F_000 1520
_exptl_crystal_size_max 0.3
_exptl_crystal_size_mid 0.3
_exptl_crystal_size_min 0.2
_refine_diff_density_max 0.229
_refine_diff_density_min -0.170
_refine_diff_density_rms 0.032
_refine_ls_abs_structure_details 'Flack H D (1983), Acta Cryst. A39, 876-881'
_refine_ls_abs_structure_Flack 0.09(9)
_refine_ls_extinction_method none
_refine_ls_goodness_of_fit_ref 0.873
_refine_ls_hydrogen_treatment mixed
_refine_ls_matrix_type full
_refine_ls_number_parameters 463
_refine_ls_number_reflns 6987
_refine_ls_number_restraints 0
_refine_ls_restrained_S_all 0.873
_refine_ls_R_factor_all 0.0274
_refine_ls_R_factor_gt 0.0266
_refine_ls_shift/su_max 0.002
_refine_ls_shift/su_mean 0.000
_refine_ls_structure_factor_coef Fsqd
_refine_ls_weighting_details 'calc w=1/[\s^2^(Fo^2^)+(0.1000P)^2^+0.0000P] where P=(Fo^2^+2Fc^2^)/3'
_refine_ls_weighting_scheme calc
_refine_ls_wR_factor_gt 0.0910
_refine_ls_wR_factor_ref 0.0924
_reflns_number_gt 6834
_reflns_number_total 6987
_reflns_threshold_expression >2\s(I)
_cod_data_source_file jo7b02911_si_006.cif
_cod_data_source_block ab97a_dol
_cod_original_sg_symbol_H-M P22121
_cod_database_code 4035490

loop_
_symmetry_equiv_pos_as_xyz
'x, y, z'
'-x, -y+1/2, z+1/2'
'x, -y, -z'
'-x, y+1/2, -z+1/2'

loop_
_atom_site_label
_atom_site_type_symbol
_atom_site_fract_x
_atom_site_fract_y
_atom_site_fract_z
_atom_site_U_iso_or_equiv
_atom_site_adp_type
_atom_site_occupancy
_atom_site_symmetry_multiplicity
_atom_site_calc_flag
_atom_site_refinement_flags
O2 O 0.34120(15) 0.72439(3) 0.72121(3) 0.02116(18) Uani 1 1 d .
O3 O -0.09726(14) 0.51426(3) 0.73816(3) 0.02083(18) Uani 1 1 d .
O5 O -0.19478(15) 0.68081(3) 0.72216(3) 0.01993(17) Uani 1 1 d .
H5 H -0.3214 0.6930 0.7257 0.030 Uiso 1 1 calc R
O1 O 0.77677(16) 0.56863(4) 0.41984(4) 0.0286(2) Uani 1 1 d .
O7 O 0.25917(14) 0.50059(4) 0.71541(3) 0.02367(19) Uani 1 1 d .
O4 O 0.42254(15) 0.57951(4) 0.44552(3) 0.02313(19) Uani 1 1 d .
C3A C 0.09597(19) 0.60960(4) 0.78314(4) 0.0132(2) Uani 1 1 d .
H3A H -0.0596 0.6056 0.7715 0.016 Uiso 1 1 calc R
C20A C 0.12354(19) 0.51884(4) 0.74576(4) 0.0152(2) Uani 1 1 d .
C7A C -0.0816(2) 0.77093(4) 0.73943(4) 0.0181(2) Uani 1 1 d .
H7A H -0.0465 0.7828 0.7055 0.022 Uiso 1 1 calc R
C2 C 0.7030(2) 0.60205(4) 0.50890(4) 0.0160(2) Uani 1 1 d .
C13 C 0.48486(19) 0.65427(4) 0.60226(4) 0.0153(2) Uani 1 1 d .
H13A H 0.4891 0.6700 0.6373 0.018 Uiso 1 1 calc R
H13B H 0.3295 0.6529 0.5911 0.018 Uiso 1 1 calc R
C20 C 0.6437(2) 0.58135(4) 0.45339(4) 0.0162(2) Uani 1 1 d .
C14A C 0.0588(2) 0.56763(4) 0.89134(4) 0.0185(2) Uani 1 1 d .
H14C H -0.0264 0.5527 0.9205 0.022 Uiso 1 1 calc R
H14D H 0.2133 0.5712 0.9026 0.022 Uiso 1 1 calc R
C4A C 0.2219(2) 0.63409(4) 0.73543(4) 0.0172(2) Uani 1 1 d .
H4AA H 0.3801 0.6258 0.7382 0.021 Uiso 1 1 calc R
H4AB H 0.1659 0.6184 0.7029 0.021 Uiso 1 1 calc R
C13A C -0.0345(2) 0.62251(4) 0.87701(4) 0.0161(2) Uani 1 1 d .
H13C H -0.0247 0.6456 0.9078 0.019 Uiso 1 1 calc R
H13D H -0.1917 0.6188 0.8680 0.019 Uiso 1 1 calc R
C8A C -0.1667(2) 0.80640(4) 0.77319(4) 0.0190(2) Uani 1 1 d .
C8 C 0.3814(2) 0.85766(5) 0.54180(4) 0.0194(2) Uani 1 1 d .
C12 C 0.61560(18) 0.69042(4) 0.56393(4) 0.0144(2) Uani 1 1 d .
C2A C 0.17883(19) 0.55137(4) 0.79580(4) 0.0146(2) Uani 1 1 d .
C3 C 0.63045(19) 0.66227(4) 0.50901(4) 0.0140(2) Uani 1 1 d .
H3 H 0.4775 0.6626 0.4949 0.017 Uiso 1 1 calc R
C19 C 0.9530(2) 0.59090(4) 0.51753(5) 0.0196(2) Uani 1 1 d .
H19A H 0.9845 0.5542 0.5093 0.029 Uiso 1 1 calc R
H19B H 0.9911 0.5978 0.5538 0.029 Uiso 1 1 calc R
H19C H 1.0399 0.6137 0.4949 0.029 Uiso 1 1 calc R
C14 C 0.5759(2) 0.59726(4) 0.60537(4) 0.0195(2) Uani 1 1 d .
H14A H 0.4877 0.5766 0.6303 0.023 Uiso 1 1 calc R
H14B H 0.7295 0.5980 0.6178 0.023 Uiso 1 1 calc R
C11 C 0.47596(19) 0.74304(4) 0.55587(4) 0.0150(2) Uani 1 1 d .
H11 H 0.3185 0.7320 0.5564 0.018 Uiso 1 1 calc R
C9A C -0.1902(2) 0.79234(5) 0.83090(5) 0.0243(3) Uani 1 1 d .
H9AA H -0.3412 0.7798 0.8377 0.029 Uiso 1 1 calc R
H9AB H -0.1645 0.8240 0.8523 0.029 Uiso 1 1 calc R
C21A C -0.1652(2) 0.48759(5) 0.68991(4) 0.0225(2) Uani 1 1 d .
H21D H -0.1005 0.5056 0.6600 0.034 Uiso 1 1 calc R
H21E H -0.3254 0.4883 0.6871 0.034 Uiso 1 1 calc R
H21F H -0.1146 0.4511 0.6906 0.034 Uiso 1 1 calc R
C15A C -0.2489(2) 0.86122(5) 0.75651(5) 0.0230(3) Uani 1 1 d .
H15A H -0.1936 0.8870 0.7826 0.028 Uiso 1 1 calc R
C10 C 0.5024(2) 0.78338(4) 0.60131(4) 0.0206(2) Uani 1 1 d .
H10A H 0.4731 0.7657 0.6348 0.025 Uiso 1 1 calc R
H10B H 0.6550 0.7967 0.6020 0.025 Uiso 1 1 calc R
C6A C -0.03784(19) 0.71284(4) 0.75223(4) 0.0156(2) Uani 1 1 d .
C4 C 0.7699(2) 0.69644(4) 0.47004(4) 0.0175(2) Uani 1 1 d .
H4A H 0.9265 0.6865 0.4728 0.021 Uiso 1 1 calc R
H4B H 0.7211 0.6893 0.4341 0.021 Uiso 1 1 calc R
C11A C -0.05662(18) 0.69884(4) 0.81225(4) 0.0139(2) Uani 1 1 d .
H11A H -0.2128 0.6882 0.8178 0.017 Uiso 1 1 calc R
C12A C 0.08788(18) 0.64962(4) 0.83042(4) 0.0137(2) Uani 1 1 d .
C15 C 0.3081(2) 0.91522(5) 0.53549(5) 0.0227(2) Uani 1 1 d .
H15 H 0.3431 0.9262 0.4992 0.027 Uiso 1 1 calc R
C18 C 0.8482(2) 0.70253(4) 0.58755(4) 0.0181(2) Uani 1 1 d .
H18A H 0.8308 0.7177 0.6222 0.027 Uiso 1 1 calc R
H18B H 0.9256 0.7274 0.5652 0.027 Uiso 1 1 calc R
H18C H 0.9329 0.6700 0.5900 0.027 Uiso 1 1 calc R
C16A C -0.5051(2) 0.86288(5) 0.75821(6) 0.0317(3) Uani 1 1 d .
H16D H -0.5646 0.8375 0.7334 0.048 Uiso 1 1 calc R
H16E H -0.5558 0.8982 0.7491 0.048 Uiso 1 1 calc R
H16F H -0.5556 0.8540 0.7932 0.048 Uiso 1 1 calc R
C1A C 0.0462(2) 0.52970(4) 0.84355(4) 0.0167(2) Uani 1 1 d .
H1AA H -0.1092 0.5249 0.8335 0.020 Uiso 1 1 calc R
H1AB H 0.1057 0.4950 0.8535 0.020 Uiso 1 1 calc R
C6 C 0.51269(19) 0.77130(4) 0.50115(4) 0.0162(2) Uani 1 1 d .
C19A C 0.43173(19) 0.54456(4) 0.80560(4) 0.0185(2) Uani 1 1 d .
H19D H 0.5139 0.5644 0.7795 0.028 Uiso 1 1 calc R
H19E H 0.4705 0.5074 0.8032 0.028 Uiso 1 1 calc R
H19F H 0.4685 0.5576 0.8403 0.028 Uiso 1 1 calc R
C21 C 0.3486(2) 0.56103(5) 0.39425(4) 0.0225(2) Uani 1 1 d .
H21A H 0.4122 0.5833 0.3672 0.034 Uiso 1 1 calc R
H21B H 0.1882 0.5628 0.3924 0.034 Uiso 1 1 calc R
H21C H 0.3963 0.5247 0.3891 0.034 Uiso 1 1 calc R
C17A C -0.1660(3) 0.87937(5) 0.70226(5) 0.0300(3) Uani 1 1 d .
H17D H -0.0053 0.8790 0.7017 0.045 Uiso 1 1 calc R
H17E H -0.2185 0.9150 0.6953 0.045 Uiso 1 1 calc R
H17F H -0.2222 0.8556 0.6756 0.045 Uiso 1 1 calc R
C5 C 0.7442(2) 0.75538(4) 0.48179(4) 0.0161(2) Uani 1 1 d .
C18A C 0.32274(19) 0.66740(4) 0.84816(4) 0.0172(2) Uani 1 1 d .
H18D H 0.4078 0.6367 0.8589 0.026 Uiso 1 1 calc R
H18E H 0.3097 0.6917 0.8774 0.026 Uiso 1 1 calc R
H18F H 0.3974 0.6849 0.8193 0.026 Uiso 1 1 calc R
C1 C 0.5662(2) 0.57093(4) 0.55079(4) 0.0179(2) Uani 1 1 d .
H1A H 0.4114 0.5688 0.5394 0.021 Uiso 1 1 calc R
H1B H 0.6238 0.5347 0.5534 0.021 Uiso 1 1 calc R
C5A C 0.1915(2) 0.69390(4) 0.73354(4) 0.0160(2) Uani 1 1 d .
C9 C 0.3401(2) 0.83016(5) 0.59425(4) 0.0229(2) Uani 1 1 d .
H9A H 0.1872 0.8171 0.5955 0.027 Uiso 1 1 calc R
H9B H 0.3601 0.8556 0.6229 0.027 Uiso 1 1 calc R
C17 C 0.4307(3) 0.95339(5) 0.57309(6) 0.0347(3) Uani 1 1 d .
H17A H 0.3912 0.9451 0.6090 0.052 Uiso 1 1 calc R
H17B H 0.3883 0.9896 0.5653 0.052 Uiso 1 1 calc R
H17C H 0.5895 0.9494 0.5685 0.052 Uiso 1 1 calc R
C10A C -0.0226(2) 0.74890(4) 0.84625(4) 0.0204(2) Uani 1 1 d .
H10C H -0.0418 0.7398 0.8833 0.024 Uiso 1 1 calc R
H10D H 0.1286 0.7622 0.8415 0.024 Uiso 1 1 calc R
C16 C 0.0535(2) 0.92007(5) 0.54293(5) 0.0274(3) Uani 1 1 d .
H16A H -0.0212 0.8964 0.5188 0.041 Uiso 1 1 calc R
H16B H 0.0077 0.9562 0.5360 0.041 Uiso 1 1 calc R
H16C H 0.0148 0.9106 0.5786 0.041 Uiso 1 1 calc R
O6 O 0.36366(15) 0.74871(3) 0.46198(3) 0.02055(18) Uani 1 1 d .
H6 H 0.2355 0.7590 0.4676 0.031 Uiso 1 1 calc R
C7 C 0.4739(2) 0.83086(4) 0.50224(4) 0.0182(2) Uani 1 1 d .
H7 H 0.5186 0.8504 0.4727 0.022 Uiso 1 1 calc R
O8 O 0.89910(15) 0.78699(3) 0.47862(3) 0.01932(17) Uani 1 1 d .

loop_
_atom_site_aniso_label
_atom_site_aniso_U_11
_atom_site_aniso_U_22
_atom_site_aniso_U_33
_atom_site_aniso_U_23
_atom_site_aniso_U_13
_atom_site_aniso_U_12
O2 0.0220(4) 0.0187(4) 0.0228(4) 0.0006(3) 0.0062(4) -0.0028(3)
O3 0.0148(4) 0.0262(4) 0.0216(4) -0.0099(3) -0.0008(3) 0.0002(3)
O5 0.0204(4) 0.0194(4) 0.0200(4) -0.0034(3) -0.0049(3) 0.0005(3)
O1 0.0193(4) 0.0415(5) 0.0251(4) -0.0125(4) 0.0052(3) -0.0004(4)
O7 0.0185(4) 0.0283(4) 0.0242(4) -0.0098(3) 0.0034(3) 0.0021(3)
O4 0.0158(4) 0.0334(4) 0.0202(4) -0.0096(3) -0.0001(3) 0.0017(3)
C3A 0.0126(5) 0.0138(5) 0.0132(4) -0.0014(4) 0.0010(4) 0.0003(4)
C20A 0.0143(5) 0.0124(4) 0.0188(5) 0.0006(4) -0.0016(4) 0.0006(4)
C7A 0.0208(5) 0.0160(5) 0.0175(5) 0.0013(4) -0.0005(4) -0.0010(4)
C2 0.0149(5) 0.0140(5) 0.0190(5) -0.0022(4) 0.0008(4) 0.0015(4)
C13 0.0160(5) 0.0155(5) 0.0144(4) -0.0001(4) 0.0031(4) -0.0003(4)
C20 0.0156(5) 0.0126(4) 0.0204(5) -0.0016(4) -0.0002(4) 0.0014(4)
C14A 0.0206(5) 0.0186(5) 0.0162(5) 0.0014(4) 0.0014(4) 0.0007(4)
C4A 0.0192(5) 0.0157(5) 0.0167(5) -0.0013(4) 0.0040(4) 0.0014(4)
C13A 0.0171(5) 0.0164(5) 0.0149(4) -0.0007(4) 0.0022(4) -0.0006(4)
C8A 0.0190(5) 0.0169(5) 0.0211(5) 0.0002(4) -0.0030(5) -0.0013(4)
C8 0.0181(5) 0.0172(5) 0.0229(5) -0.0003(4) -0.0004(4) 0.0011(5)
C12 0.0133(5) 0.0157(5) 0.0143(4) -0.0015(4) 0.0002(4) -0.0005(4)
C2A 0.0128(5) 0.0155(5) 0.0156(4) -0.0011(4) 0.0007(4) 0.0007(4)
C3 0.0127(5) 0.0147(5) 0.0146(5) -0.0008(4) 0.0015(4) 0.0000(4)
C19 0.0151(5) 0.0195(5) 0.0241(5) -0.0022(4) -0.0002(4) 0.0029(4)
C14 0.0222(6) 0.0176(5) 0.0186(5) 0.0026(4) 0.0007(5) 0.0010(4)
C11 0.0155(5) 0.0141(5) 0.0154(5) -0.0003(4) 0.0019(4) -0.0005(4)
C9A 0.0326(7) 0.0195(5) 0.0207(5) -0.0018(4) 0.0023(5) 0.0076(5)
C21A 0.0221(6) 0.0239(5) 0.0214(5) -0.0076(4) -0.0045(5) 0.0004(5)
C15A 0.0293(6) 0.0157(5) 0.0242(5) -0.0009(4) -0.0020(5) 0.0017(5)
C10 0.0282(6) 0.0170(5) 0.0166(5) -0.0015(4) 0.0008(5) 0.0038(5)
C6A 0.0157(5) 0.0159(5) 0.0152(5) -0.0009(4) -0.0002(4) -0.0004(4)
C4 0.0204(5) 0.0155(5) 0.0168(5) -0.0014(4) 0.0041(4) 0.0007(4)
C11A 0.0124(5) 0.0145(5) 0.0147(5) 0.0000(4) 0.0008(4) 0.0001(4)
C12A 0.0132(5) 0.0134(5) 0.0147(5) -0.0014(4) 0.0004(4) -0.0004(4)
C15 0.0246(6) 0.0174(5) 0.0262(5) -0.0011(4) 0.0014(5) 0.0031(5)
C18 0.0154(5) 0.0193(5) 0.0196(5) 0.0001(4) -0.0010(4) -0.0012(4)
C16A 0.0310(7) 0.0224(6) 0.0416(7) -0.0023(5) -0.0061(6) 0.0079(6)
C1A 0.0169(5) 0.0149(5) 0.0183(5) 0.0016(4) 0.0006(4) -0.0009(4)
C6 0.0171(5) 0.0159(5) 0.0156(5) -0.0002(4) -0.0009(5) 0.0001(4)
C19A 0.0146(5) 0.0184(5) 0.0225(5) -0.0017(4) -0.0027(4) 0.0023(4)
C21 0.0222(6) 0.0264(5) 0.0189(5) -0.0063(4) -0.0038(5) 0.0022(5)
C17A 0.0453(8) 0.0176(5) 0.0272(6) 0.0026(4) -0.0031(6) 0.0022(6)
C5 0.0203(6) 0.0171(5) 0.0111(4) 0.0005(4) 0.0013(4) 0.0000(4)
C18A 0.0148(5) 0.0173(5) 0.0193(5) -0.0021(4) -0.0029(4) -0.0014(4)
C1 0.0184(5) 0.0144(4) 0.0210(5) 0.0005(4) 0.0026(4) 0.0002(4)
C5A 0.0200(5) 0.0162(5) 0.0118(4) 0.0001(4) 0.0016(4) 0.0000(4)
C9 0.0315(7) 0.0174(5) 0.0197(5) -0.0027(4) 0.0061(5) 0.0041(5)
C17 0.0332(8) 0.0186(5) 0.0523(8) -0.0087(5) -0.0050(7) 0.0024(5)
C10A 0.0282(6) 0.0174(5) 0.0156(5) -0.0036(4) -0.0016(4) 0.0035(5)
C16 0.0257(6) 0.0231(5) 0.0335(6) -0.0033(5) -0.0023(5) 0.0077(5)
O6 0.0205(4) 0.0231(4) 0.0180(3) -0.0050(3) -0.0036(3) 0.0032(3)
C7 0.0198(5) 0.0164(5) 0.0185(5) 0.0013(4) 0.0008(5) 0.0002(4)
O8 0.0200(4) 0.0184(4) 0.0195(4) 0.0015(3) 0.0024(3) -0.0018(3)

loop_
_atom_type_symbol
_atom_type_description
_atom_type_scat_dispersion_real
_atom_type_scat_dispersion_imag
_atom_type_scat_source
C C 0.0181 0.0091 'International Tables Vol C Tables 4.2.6.8 and 6.1.1.4'
H H 0.0000 0.0000 'International Tables Vol C Tables 4.2.6.8 and 6.1.1.4'
O O 0.0492 0.0322 'International Tables Vol C Tables 4.2.6.8 and 6.1.1.4'

loop_
_geom_angle_atom_site_label_1
_geom_angle_atom_site_label_2
_geom_angle_atom_site_label_3
_geom_angle
C20A O3 C21A 115.89(9)
C20 O4 C21 116.52(9)
C4A C3A C12A 110.98(8)
C4A C3A C2A 111.86(8)
C12A C3A C2A 116.66(8)
O7 C20A O3 122.61(10)
O7 C20A C2A 125.35(10)
O3 C20A C2A 112.01(9)
C8A C7A C6A 124.69(10)
C19 C2 C20 107.01(9)
C19 C2 C1 108.98(9)
C20 C2 C1 109.50(9)
C19 C2 C3 116.32(9)
C20 C2 C3 105.16(8)
C1 C2 C3 109.65(9)
C14 C13 C12 113.59(9)
O1 C20 O4 122.56(11)
O1 C20 C2 125.41(11)
O4 C20 C2 112.02(10)
C13A C14A C1A 110.54(9)
C5A C4A C3A 111.03(8)
C14A C13A C12A 113.80(9)
C7A C8A C9A 120.02(10)
C7A C8A C15A 123.23(11)
C9A C8A C15A 116.73(10)
C7 C8 C15 121.52(10)
C7 C8 C9 119.95(10)
C15 C8 C9 118.51(10)
C13 C12 C18 109.22(9)
C13 C12 C3 108.92(8)
C18 C12 C3 112.47(9)
C13 C12 C11 107.72(9)
C18 C12 C11 111.33(8)
C3 C12 C11 107.04(8)
C20A C2A C19A 106.51(9)
C20A C2A C1A 110.31(9)
C19A C2A C1A 109.81(9)
C20A C2A C3A 104.77(8)
C19A C2A C3A 116.38(9)
C1A C2A C3A 108.86(8)
C4 C3 C12 110.36(8)
C4 C3 C2 112.40(9)
C12 C3 C2 116.82(8)
C13 C14 C1 109.98(9)
C10 C11 C6 110.41(8)
C10 C11 C12 113.47(9)
C6 C11 C12 114.67(8)
C8A C9A C10A 110.53(10)
C8A C15A C17A 114.43(10)
C8A C15A C16A 109.90(11)
C17A C15A C16A 109.92(12)
C9 C10 C11 110.46(9)
O5 C6A C7A 107.90(9)
O5 C6A C5A 104.30(8)
C7A C6A C5A 112.81(9)
O5 C6A C11A 109.84(9)
C7A C6A C11A 114.30(9)
C5A C6A C11A 107.22(9)
C5 C4 C3 111.04(9)
C10A C11A C6A 110.63(8)
C10A C11A C12A 113.77(9)
C6A C11A C12A 114.84(8)
C18A C12A C13A 109.67(8)
C18A C12A C3A 112.37(9)
C13A C12A C3A 108.51(8)
C18A C12A C11A 111.08(8)
C13A C12A C11A 107.87(8)
C3A C12A C11A 107.20(8)
C8 C15 C17 112.86(10)
C8 C15 C16 110.40(11)
C17 C15 C16 110.35(11)
C14A C1A C2A 111.90(9)
O6 C6 C7 107.70(9)
O6 C6 C5 103.73(8)
C7 C6 C5 113.85(9)
O6 C6 C11 109.96(9)
C7 C6 C11 114.05(9)
C5 C6 C11 107.04(8)
O8 C5 C4 122.83(11)
O8 C5 C6 122.80(10)
C4 C5 C6 114.27(10)
C14 C1 C2 112.37(9)
O2 C5A C4A 122.80(11)
O2 C5A C6A 123.06(10)
C4A C5A C6A 114.00(10)
C8 C9 C10 110.24(10)
C9A C10A C11A 110.59(10)
C8 C7 C6 125.30(10)

loop_
_geom_bond_atom_site_label_1
_geom_bond_atom_site_label_2
_geom_bond_distance
O2 C5A 1.2156(15)
O3 C20A 1.3373(14)
O3 C21A 1.4473(13)
O5 C6A 1.4481(14)
O1 C20 1.2045(15)
O7 C20A 1.2050(15)
O4 C20 1.3365(15)
O4 C21 1.4444(13)
C3A C4A 1.5469(14)
C3A C12A 1.5590(13)
C3A C2A 1.5703(13)
C20A C2A 1.5390(14)
C7A C8A 1.3312(16)
C7A C6A 1.5105(14)
C2 C19 1.5346(16)
C2 C20 1.5362(14)
C2 C1 1.5466(15)
C2 C3 1.5664(13)
C13 C14 1.5273(14)
C13 C12 1.5375(14)
C14A C13A 1.5245(14)
C14A C1A 1.5370(15)
C4A C5A 1.5071(15)
C13A C12A 1.5424(14)
C8A C9A 1.5065(15)
C8A C15A 1.5153(15)
C8 C7 1.3238(17)
C8 C15 1.5126(15)
C8 C9 1.5133(15)
C12 C18 1.5416(15)
C12 C3 1.5585(13)
C12 C11 1.5709(14)
C2A C19A 1.5399(15)
C2A C1A 1.5414(15)
C3 C4 1.5467(14)
C14 C1 1.5291(16)
C11 C10 1.5361(14)
C11 C6 1.5679(14)
C9A C10A 1.5269(16)
C15A C17A 1.5263(17)
C15A C16A 1.532(2)
C10 C9 1.5296(16)
C6A C5A 1.5239(16)
C6A C11A 1.5602(14)
C4 C5 1.5108(14)
C11A C10A 1.5315(14)
C11A C12A 1.5715(14)
C12A C18A 1.5380(15)
C15 C17 1.5328(18)
C15 C16 1.5368(18)
C6 O6 1.4459(13)
C6 C7 1.5071(14)
C6 C5 1.5195(16)
C5 O8 1.2192(15)
